data_7712442
loop_
_publ_author_name
'Gitlina, Anastasia Yu'
'Fadaei-Tirani, Farzaneh'
'Severin, Kay'

_publ_section_title
;
 The acid-mediated isomerization of iridium(III) complexes with
 cyclometalated NHC ligands: kinetic <i>vs.</i> thermodynamic control.
;
_journal_issue 9
_journal_name_full 'Dalton transactions (Cambridge, England : 2003)'
_journal_page_first 2833
_journal_page_last 2837
_journal_paper_doi 10.1039/d2dt04039e
_journal_volume 52
_journal_year 2023
_chemical_formula_moiety 'C60 H46 Ir N6, C2 F6 N O4 S2'
_chemical_formula_sum 'C62 H46 F6 Ir N7 O4 S2'
_chemical_formula_weight 1323.38
_space_group_crystal_system triclinic
_space_group_IT_number 2
_space_group_name_Hall '-P 1'
_space_group_name_H-M_alt 'P -1'
_atom_sites_solution_hydrogens mixed
_atom_sites_solution_primary dual
_atom_sites_solution_secondary difmap
_audit_creation_date 2022-09-29
_audit_creation_method
;
Olex2 1.5
(compiled 2022.04.07 svn.rca3783a0 for OlexSys, GUI svn.r6498)
;
_audit_update_record
;
2022-09-29 deposited with the CCDC.	2023-02-08 downloaded from the CCDC.
;
_cell_angle_alpha 85.2923(6)
_cell_angle_beta 87.1337(7)
_cell_angle_gamma 85.6362(7)
_cell_formula_units_Z 2
_cell_length_a 11.63227(10)
_cell_length_b 13.80526(10)
_cell_length_c 16.19706(13)
_cell_measurement_reflns_used 36919
_cell_measurement_temperature 140.00(10)
_cell_measurement_theta_max 44.6840
_cell_measurement_theta_min 2.0290
_cell_volume 2582.23(4)
_computing_cell_refinement 'CrysAlisPro 1.171.42.70a (Rigaku OD, 2022)'
_computing_data_collection 'CrysAlisPro 1.171.42.70a (Rigaku OD, 2022)'
_computing_data_reduction 'CrysAlisPro 1.171.42.70a (Rigaku OD, 2022)'
_computing_molecular_graphics 'Olex2 1.5 (Dolomanov et al., 2009)'
_computing_publication_material 'Olex2 1.5 (Dolomanov et al., 2009)'
_computing_structure_refinement 'ShelXL 2018/3 (Sheldrick, 2015)'
_computing_structure_solution 'ShelXT 2018/2 (Sheldrick, 2015)'
_diffrn_ambient_environment N~2~
_diffrn_ambient_temperature 140.00(10)
_diffrn_detector 'Hybrid Pixel Array Detector'
_diffrn_detector_area_resol_mean 10.0000
_diffrn_detector_type 'HyPix-Arc 150'
_diffrn_measured_fraction_theta_full 0.999
_diffrn_measured_fraction_theta_max 0.971
_diffrn_measurement_details
;
List of Runs (angles in degrees, time in seconds):

  # Type    Start    End  Width  t~exp~   \w     \q     \k     \f   Frames
#--------------------------------------------------------------------------
  1  \w    -10.00  17.00   0.50    3.00    --   -0.82 101.00 166.12   54
  2  \w    -51.00 -23.00   0.50    3.00    --  -18.00 135.00  91.43   56
  3  \w    -13.00  12.00   0.50    3.00    --   -0.82 102.00  83.16   50
  4  \w    -11.00  15.00   0.50    3.00    --   -0.82 101.00 110.48   52
  5  \w    -11.00  23.00   0.50    3.00    --   -0.82  99.00 158.90   68
  6  \w    -12.00  13.00   0.50    3.00    --   -0.82 102.00  43.89   50
  7  \w      2.00  28.00   0.50    3.00    --   -0.82  96.00 -48.96   52
  8  \w      0.00  27.00   0.50    3.00    --   -0.82  98.00 -79.13   54
  9  \w    -12.00  13.00   0.50    3.00    --   -0.82 102.00-110.84   50
 10  \w      8.00  34.00   0.50    3.00    --   -0.82  68.00 -99.71   52
 11  \w     -6.00  23.00   0.50    3.00    --  -18.00  29.00-153.66   58
 12  \w    -33.00  13.00   0.50    3.00    --   10.00 -25.00-126.25   92
 13  \w    -12.00  18.00   0.50    3.00    --  -18.00  31.00 -39.95   60
 14  \w    -14.00  25.00   0.50    3.00    --  -18.00  29.00  68.72   78
 15  \w    -16.00  28.00   0.50    3.00    --   -6.00  21.00 110.70   88
 16  \w    -24.00   5.00   0.50    3.00    --   -0.82 -94.00 154.15   58
;
_diffrn_measurement_device 'four-circle diffractometer'
_diffrn_measurement_device_type 'XtaLAB Synergy R, DW system, HyPix-Arc 150'
_diffrn_measurement_method '\w scans'
_diffrn_orient_matrix_type 'CrysAlisPro convention (1999,Acta A55,543-557)'
_diffrn_orient_matrix_UB_11 0.0595176000
_diffrn_orient_matrix_UB_12 0.0038132000
_diffrn_orient_matrix_UB_13 0.0056439000
_diffrn_orient_matrix_UB_21 -0.0103240000
_diffrn_orient_matrix_UB_22 -0.0050848000
_diffrn_orient_matrix_UB_23 0.0436172000
_diffrn_orient_matrix_UB_31 0.0099085000
_diffrn_orient_matrix_UB_32 -0.0512960000
_diffrn_orient_matrix_UB_33 -0.0004209000
_diffrn_radiation_monochromator mirror
_diffrn_radiation_probe x-ray
_diffrn_radiation_type 'Mo K\a'
_diffrn_radiation_wavelength 0.71073
_diffrn_reflns_av_R_equivalents 0.0345
_diffrn_reflns_av_unetI/netI 0.0400
_diffrn_reflns_Laue_measured_fraction_full 0.999
_diffrn_reflns_Laue_measured_fraction_max 0.971
_diffrn_reflns_limit_h_max 19
_diffrn_reflns_limit_h_min -19
_diffrn_reflns_limit_k_max 23
_diffrn_reflns_limit_k_min -19
_diffrn_reflns_limit_l_max 26
_diffrn_reflns_limit_l_min -26
_diffrn_reflns_number 80489
_diffrn_reflns_point_group_measured_fraction_full 0.999
_diffrn_reflns_point_group_measured_fraction_max 0.971
_diffrn_reflns_theta_full 25.242
_diffrn_reflns_theta_max 36.319
_diffrn_reflns_theta_min 2.023
_diffrn_source 'Rotating-anode X-ray tube'
_diffrn_source_type 'Rigaku (Mo) X-ray Source'
_exptl_absorpt_coefficient_mu 2.748
_exptl_absorpt_correction_T_max 0.991
_exptl_absorpt_correction_T_min 0.770
_exptl_absorpt_correction_type gaussian
_exptl_absorpt_process_details
;
CrysAlisPro 1.171.42.70a (Rigaku Oxford Diffraction, 2022)
Numerical absorption correction based on Gaussian integration over
a multifaceted crystal model.
Empirical absorption correction using spherical harmonics
as implemented in SCALE3 ABSPACK scaling algorithm
;
_exptl_crystal_colour 'clear intense yellow'
_exptl_crystal_density_diffrn 1.702
_exptl_crystal_description prism
_exptl_crystal_F_000 1324
_exptl_crystal_size_max 0.16
_exptl_crystal_size_mid 0.09
_exptl_crystal_size_min 0.04
_refine_diff_density_max 1.568
_refine_diff_density_min -0.982
_refine_diff_density_rms 0.115
_refine_ls_extinction_method none
_refine_ls_goodness_of_fit_ref 1.032
_refine_ls_hydrogen_treatment mixed
_refine_ls_matrix_type full
_refine_ls_number_parameters 743
_refine_ls_number_reflns 24306
_refine_ls_number_restraints 0
_refine_ls_restrained_S_all 1.032
_refine_ls_R_factor_all 0.0373
_refine_ls_R_factor_gt 0.0288
_refine_ls_shift/su_max 0.002
_refine_ls_shift/su_mean 0.000
_refine_ls_structure_factor_coef Fsqd
_refine_ls_weighting_details 'w=1/[\s^2^(Fo^2^)+(0.0318P)^2^+0.1736P] where P=(Fo^2^+2Fc^2^)/3'
_refine_ls_weighting_scheme calc
_refine_ls_wR_factor_gt 0.0590
_refine_ls_wR_factor_ref 0.0608
_reflns_Friedel_coverage 0.000
_reflns_number_gt 21440
_reflns_number_total 24306
_reflns_threshold_expression 'I > 2\s(I)'
_cod_data_source_file d2dt04039e2.cif
_cod_data_source_block ag560
_cod_depositor_comments
;
The following automatic conversions were performed:

data item '_exptl_absorpt_correction_type' value 'Gaussian' was
changed to 'gaussian' in accordance with the
/home/data/users/saulius/crontab/automatic-downloads/rss-feeds/RSC/lib/dictionaries/cif_core.dic
dictionary named 'cif_core.dic' version 2.4.2 last updated on
2011-04-26.

Automatic conversion script
Id: cif_fix_values 7556 2019-12-06 15:28:31Z antanas 
;
_cod_database_code 7712442
_shelx_shelxl_version_number 2018/3
_audit_contact_author 'Farzaneh Fadaei Tirani'
_chemical_oxdiff_formula 'C62 H45 F6 Ir N7 O4 S2'
_shelx_space_group_comment
;
The symmetry employed for this shelxl refinement is uniquely defined
by the following loop, which should always be used as a source of
symmetry information in preference to the above space-group names.
They are only intended as comments.
;
_shelx_estimated_absorpt_t_max 0.898
_shelx_estimated_absorpt_t_min 0.668
_olex2_refinement_description
;
1. Fixed Uiso
 At 1.2 times of:
  All C(H) groups, All C(H,H) groups
2.a Secondary CH2 refined with riding coordinates:
 C14(H14A,H14B), C34(H34A,H34B), C54(H54A,H54B)
2.b Aromatic/amide H refined with riding coordinates:
 C2(H2), C3(H3), C4(H4), C5(H5), C9(H9), C10(H10), C11(H11), C12(H12),
 C16(H16), C17(H17), C18(H18), C19(H19), C20(H20), C22(H22), C23(H23), C24(H24),
  C25(H25), C29(H29), C30(H30), C31(H31), C32(H32), C36(H36), C37(H37),
 C38(H38), C39(H39), C40(H40), C42(H42), C43(H43), C44(H44), C45(H45), C49(H49),
  C50(H50), C51(H51), C52(H52), C56(H56), C57(H57), C58(H58), C59(H59), C60(H60)
;
_olex2_submission_special_instructions 'No special instructions were received'
_oxdiff_exptl_absorpt_empirical_details
;
Empirical correction (ABSPACK) includes:
- Absorption correction using spherical harmonics
- Frame scaling
- Detector area scaling
- B-factor correction
;
_oxdiff_exptl_absorpt_empirical_full_max 1.542
_oxdiff_exptl_absorpt_empirical_full_min 0.711

loop_
_space_group_symop_operation_xyz
'x, y, z'
'-x, -y, -z'

loop_
_atom_site_label
_atom_site_type_symbol
_atom_site_fract_x
_atom_site_fract_y
_atom_site_fract_z
_atom_site_U_iso_or_equiv
_atom_site_adp_type
_atom_site_occupancy
_atom_site_site_symmetry_order
_atom_site_calc_flag
_atom_site_refinement_flags_posn
_atom_site_refinement_flags_adp
_atom_site_refinement_flags_occupancy
_atom_site_disorder_assembly
_atom_site_disorder_group
Ir1 Ir 0.27037(2) 0.18998(2) 0.34904(2) 0.01134(2) Uani 1 1 d . . . . .
H1 H 0.141(2) 0.1494(16) 0.3039(14) 0.024(6) Uiso 1 1 d . . . . .
N1 N 0.22557(11) 0.25415(9) 0.17248(8) 0.0151(2) Uani 1 1 d . . . . .
N2 N 0.41251(11) 0.23433(9) 0.17743(8) 0.0153(2) Uani 1 1 d . . . . .
N3 N 0.18029(11) 0.32898(9) 0.46704(8) 0.0148(2) Uani 1 1 d . . . . .
N4 N 0.24188(11) 0.42059(9) 0.36032(8) 0.0151(2) Uani 1 1 d . . . . .
N5 N 0.44029(11) 0.02403(9) 0.36096(8) 0.0141(2) Uani 1 1 d . . . . .
N6 N 0.29404(11) -0.03164(9) 0.30606(8) 0.0145(2) Uani 1 1 d . . . . .
C1 C 0.08533(13) 0.21474(11) 0.28165(10) 0.0151(3) Uani 1 1 d . . . . .
C2 C -0.02498(14) 0.22366(11) 0.31912(10) 0.0178(3) Uani 1 1 d . . . . .
H2 H -0.040422 0.191507 0.372201 0.021 Uiso 1 1 calc R U . . .
C3 C -0.11220(14) 0.27979(12) 0.27849(11) 0.0213(3) Uani 1 1 d . . . . .
H3 H -0.188090 0.285363 0.302996 0.026 Uiso 1 1 calc R U . . .
C4 C -0.08731(15) 0.32788(13) 0.20139(11) 0.0228(3) Uani 1 1 d . . . . .
H4 H -0.147218 0.365641 0.173249 0.027 Uiso 1 1 calc R U . . .
C5 C 0.02321(14) 0.32175(12) 0.16486(11) 0.0199(3) Uani 1 1 d . . . . .
H5 H 0.039369 0.356885 0.113195 0.024 Uiso 1 1 calc R U . . .
C6 C 0.11003(13) 0.26379(11) 0.20450(10) 0.0153(3) Uani 1 1 d . . . . .
C7 C 0.31471(13) 0.22992(10) 0.22573(9) 0.0136(2) Uani 1 1 d . . . . .
C8 C 0.38793(14) 0.25911(11) 0.09457(10) 0.0167(3) Uani 1 1 d . . . . .
C9 C 0.46238(15) 0.26958(13) 0.02479(11) 0.0218(3) Uani 1 1 d . . . . .
H9 H 0.543809 0.261392 0.028685 0.026 Uiso 1 1 calc R U . . .
C10 C 0.41163(17) 0.29248(13) -0.05034(11) 0.0246(3) Uani 1 1 d . . . . .
H10 H 0.459107 0.301576 -0.099404 0.030 Uiso 1 1 calc R U . . .
C11 C 0.29187(17) 0.30246(13) -0.05539(11) 0.0239(3) Uani 1 1 d . . . . .
H11 H 0.260008 0.317373 -0.108199 0.029 Uiso 1 1 calc R U . . .
C12 C 0.21737(15) 0.29137(12) 0.01419(10) 0.0203(3) Uani 1 1 d . . . . .
H12 H 0.135919 0.297227 0.010040 0.024 Uiso 1 1 calc R U . . .
C13 C 0.26868(13) 0.27119(11) 0.09031(9) 0.0155(3) Uani 1 1 d . . . . .
C14 C 0.53001(13) 0.21181(11) 0.20494(10) 0.0174(3) Uani 1 1 d . . . . .
H14A H 0.530273 0.217745 0.265428 0.021 Uiso 1 1 calc R U . . .
H14B H 0.580482 0.260436 0.177294 0.021 Uiso 1 1 calc R U . . .
C15 C 0.57953(13) 0.11060(11) 0.18661(10) 0.0175(3) Uani 1 1 d . . . . .
C16 C 0.51760(15) 0.04588(12) 0.14901(12) 0.0217(3) Uani 1 1 d . . . . .
H16 H 0.441020 0.064535 0.133200 0.026 Uiso 1 1 calc R U . . .
C17 C 0.56746(17) -0.04676(13) 0.13427(12) 0.0260(3) Uani 1 1 d . . . . .
H17 H 0.524718 -0.090781 0.108296 0.031 Uiso 1 1 calc R U . . .
C18 C 0.67819(17) -0.07451(13) 0.15720(13) 0.0275(4) Uani 1 1 d . . . . .
H18 H 0.711428 -0.137884 0.147831 0.033 Uiso 1 1 calc R U . . .
C19 C 0.74102(17) -0.00987(14) 0.19395(14) 0.0294(4) Uani 1 1 d . . . . .
H19 H 0.817776 -0.028648 0.209279 0.035 Uiso 1 1 calc R U . . .
C20 C 0.69203(15) 0.08239(13) 0.20845(12) 0.0251(3) Uani 1 1 d . . . . .
H20 H 0.735659 0.126586 0.233483 0.030 Uiso 1 1 calc R U . . .
C21 C 0.19378(13) 0.15696(10) 0.46491(9) 0.0140(2) Uani 1 1 d . . . . .
C22 C 0.16645(14) 0.06600(11) 0.50194(10) 0.0178(3) Uani 1 1 d . . . . .
H22 H 0.185476 0.009749 0.472562 0.021 Uiso 1 1 calc R U . . .
C23 C 0.11211(15) 0.05511(13) 0.58071(11) 0.0227(3) Uani 1 1 d . . . . .
H23 H 0.095379 -0.007836 0.604275 0.027 Uiso 1 1 calc R U . . .
C24 C 0.08264(16) 0.13623(13) 0.62441(11) 0.0242(3) Uani 1 1 d . . . . .
H24 H 0.047916 0.128751 0.678684 0.029 Uiso 1 1 calc R U . . .
C25 C 0.10397(15) 0.22875(12) 0.58870(11) 0.0212(3) Uani 1 1 d . . . . .
H25 H 0.082180 0.284922 0.617594 0.025 Uiso 1 1 calc R U . . .
C26 C 0.15746(13) 0.23754(11) 0.51038(9) 0.0147(2) Uani 1 1 d . . . . .
C27 C 0.22892(12) 0.32658(10) 0.38839(9) 0.0135(2) Uani 1 1 d . . . . .
C28 C 0.20161(13) 0.48293(11) 0.42092(10) 0.0169(3) Uani 1 1 d . . . . .
C29 C 0.19591(15) 0.58431(11) 0.41859(12) 0.0227(3) Uani 1 1 d . . . . .
H29 H 0.222776 0.623017 0.371370 0.027 Uiso 1 1 calc R U . . .
C30 C 0.14877(16) 0.62557(12) 0.48913(13) 0.0266(4) Uani 1 1 d . . . . .
H30 H 0.142965 0.694445 0.490444 0.032 Uiso 1 1 calc R U . . .
C31 C 0.10976(16) 0.56793(13) 0.55813(13) 0.0258(4) Uani 1 1 d . . . . .
H31 H 0.077978 0.598751 0.605298 0.031 Uiso 1 1 calc R U . . .
C32 C 0.11590(15) 0.46717(12) 0.56004(11) 0.0212(3) Uani 1 1 d . . . . .
H32 H 0.089247 0.428642 0.607432 0.025 Uiso 1 1 calc R U . . .
C33 C 0.16290(13) 0.42448(11) 0.48943(10) 0.0161(3) Uani 1 1 d . . . . .
C34 C 0.29579(14) 0.45553(11) 0.28125(10) 0.0175(3) Uani 1 1 d . . . . .
H34A H 0.256030 0.518857 0.262401 0.021 Uiso 1 1 calc R U . . .
H34B H 0.284469 0.408895 0.239600 0.021 Uiso 1 1 calc R U . . .
C35 C 0.42372(14) 0.46832(11) 0.28437(10) 0.0177(3) Uani 1 1 d . . . . .
C36 C 0.49063(16) 0.46756(13) 0.21031(12) 0.0255(3) Uani 1 1 d . . . . .
H36 H 0.455809 0.458271 0.160004 0.031 Uiso 1 1 calc R U . . .
C37 C 0.60817(17) 0.48039(15) 0.21005(14) 0.0314(4) Uani 1 1 d . . . . .
H37 H 0.652943 0.480913 0.159346 0.038 Uiso 1 1 calc R U . . .
C38 C 0.65995(16) 0.49232(14) 0.28262(15) 0.0308(4) Uani 1 1 d . . . . .
H38 H 0.740645 0.499069 0.282229 0.037 Uiso 1 1 calc R U . . .
C39 C 0.59433(16) 0.49449(13) 0.35641(13) 0.0265(4) Uani 1 1 d . . . . .
H39 H 0.629814 0.503385 0.406544 0.032 Uiso 1 1 calc R U . . .
C40 C 0.47629(14) 0.48360(12) 0.35678(11) 0.0211(3) Uani 1 1 d . . . . .
H40 H 0.431223 0.486653 0.407177 0.025 Uiso 1 1 calc R U . . .
C41 C 0.42493(13) 0.18493(10) 0.40233(9) 0.0142(2) Uani 1 1 d . . . . .
C42 C 0.47066(14) 0.25825(11) 0.44225(11) 0.0186(3) Uani 1 1 d . . . . .
H42 H 0.425232 0.317477 0.448936 0.022 Uiso 1 1 calc R U . . .
C43 C 0.58146(15) 0.24664(12) 0.47258(12) 0.0219(3) Uani 1 1 d . . . . .
H43 H 0.611333 0.298372 0.498112 0.026 Uiso 1 1 calc R U . . .
C44 C 0.64789(15) 0.16009(12) 0.46557(12) 0.0234(3) Uani 1 1 d . . . . .
H44 H 0.723644 0.152646 0.485675 0.028 Uiso 1 1 calc R U . . .
C45 C 0.60367(14) 0.08385(11) 0.42902(11) 0.0202(3) Uani 1 1 d . . . . .
H45 H 0.648228 0.023713 0.424887 0.024 Uiso 1 1 calc R U . . .
C46 C 0.49396(13) 0.09684(10) 0.39881(9) 0.0144(2) Uani 1 1 d . . . . .
C47 C 0.33137(13) 0.04890(10) 0.33528(9) 0.0134(2) Uani 1 1 d . . . . .
C48 C 0.38098(13) -0.10772(10) 0.31056(10) 0.0151(3) Uani 1 1 d . . . . .
C49 C 0.38326(15) -0.20118(11) 0.28428(11) 0.0198(3) Uani 1 1 d . . . . .
H49 H 0.318664 -0.224032 0.260152 0.024 Uiso 1 1 calc R U . . .
C50 C 0.48457(16) -0.25925(11) 0.29511(12) 0.0229(3) Uani 1 1 d . . . . .
H50 H 0.490206 -0.323373 0.277280 0.028 Uiso 1 1 calc R U . . .
C51 C 0.57874(16) -0.22569(12) 0.33167(12) 0.0240(3) Uani 1 1 d . . . . .
H51 H 0.646481 -0.267949 0.338751 0.029 Uiso 1 1 calc R U . . .
C52 C 0.57600(15) -0.13186(11) 0.35804(11) 0.0203(3) Uani 1 1 d . . . . .
H52 H 0.640141 -0.109445 0.383059 0.024 Uiso 1 1 calc R U . . .
C53 C 0.47513(13) -0.07256(10) 0.34607(10) 0.0155(3) Uani 1 1 d . . . . .
C54 C 0.17777(13) -0.04289(11) 0.27920(10) 0.0175(3) Uani 1 1 d . . . . .
H54A H 0.121440 -0.004902 0.313929 0.021 Uiso 1 1 calc R U . . .
H54B H 0.161386 -0.112322 0.288986 0.021 Uiso 1 1 calc R U . . .
C55 C 0.15964(14) -0.01043(11) 0.18908(11) 0.0191(3) Uani 1 1 d . . . . .
C56 C 0.05864(16) 0.04430(13) 0.16646(12) 0.0252(3) Uani 1 1 d . . . . .
H56 H 0.000824 0.060232 0.207650 0.030 Uiso 1 1 calc R U . . .
C57 C 0.0424(2) 0.07568(14) 0.08348(14) 0.0329(4) Uani 1 1 d . . . . .
H57 H -0.025909 0.113800 0.068407 0.039 Uiso 1 1 calc R U . . .
C58 C 0.1253(2) 0.05149(15) 0.02335(14) 0.0354(5) Uani 1 1 d . . . . .
H58 H 0.114951 0.074303 -0.032929 0.042 Uiso 1 1 calc R U . . .
C59 C 0.22397(19) -0.00635(17) 0.04510(13) 0.0331(4) Uani 1 1 d . . . . .
H59 H 0.279751 -0.024988 0.003406 0.040 Uiso 1 1 calc R U . . .
C60 C 0.24104(16) -0.03683(14) 0.12763(11) 0.0247(3) Uani 1 1 d . . . . .
H60 H 0.308793 -0.076000 0.142252 0.030 Uiso 1 1 calc R U . . .
S1 S 0.22218(4) 0.69317(4) 0.05065(3) 0.02627(9) Uani 1 1 d . . . . .
S2 S 0.03780(4) 0.72860(3) 0.16586(3) 0.02127(8) Uani 1 1 d . . . . .
F1 F 0.15578(14) 0.54518(10) -0.02179(9) 0.0456(4) Uani 1 1 d . . . . .
F2 F 0.33424(14) 0.53350(12) 0.00831(10) 0.0535(4) Uani 1 1 d . . . . .
F3 F 0.20259(14) 0.51008(10) 0.10385(8) 0.0442(3) Uani 1 1 d . . . . .
F4 F -0.06239(12) 0.57250(9) 0.12797(8) 0.0335(3) Uani 1 1 d . . . . .
F5 F 0.04245(12) 0.54739(9) 0.23424(9) 0.0371(3) Uani 1 1 d . . . . .
F6 F -0.12166(11) 0.62873(10) 0.24369(8) 0.0388(3) Uani 1 1 d . . . . .
O1 O 0.24507(15) 0.73705(12) -0.03110(11) 0.0416(4) Uani 1 1 d . . . . .
O2 O 0.30327(13) 0.69895(14) 0.11278(11) 0.0443(4) Uani 1 1 d . . . . .
O3 O -0.06009(14) 0.79721(11) 0.16002(11) 0.0388(4) Uani 1 1 d . . . . .
O4 O 0.11549(13) 0.73406(11) 0.23077(9) 0.0322(3) Uani 1 1 d . . . . .
N7 N 0.09178(13) 0.71653(12) 0.07602(10) 0.0241(3) Uani 1 1 d . . . . .
C61 C 0.2282(2) 0.56332(15) 0.03416(12) 0.0304(4) Uani 1 1 d . . . . .
C62 C -0.02791(16) 0.61229(13) 0.19347(11) 0.0231(3) Uani 1 1 d . . . . .

loop_
_atom_site_aniso_label
_atom_site_aniso_U_11
_atom_site_aniso_U_22
_atom_site_aniso_U_33
_atom_site_aniso_U_23
_atom_site_aniso_U_13
_atom_site_aniso_U_12
Ir1 0.01084(2) 0.01031(2) 0.01312(2) -0.00247(2) -0.00128(2) -0.00026(2)
N1 0.0128(5) 0.0177(5) 0.0147(5) -0.0021(4) -0.0010(4) 0.0003(4)
N2 0.0127(5) 0.0164(5) 0.0171(6) -0.0031(5) 0.0001(4) 0.0000(4)
N3 0.0155(5) 0.0126(5) 0.0164(5) -0.0031(4) -0.0002(4) 0.0001(4)
N4 0.0151(5) 0.0112(5) 0.0190(6) -0.0017(4) -0.0005(5) -0.0012(4)
N5 0.0134(5) 0.0110(5) 0.0180(6) -0.0027(4) -0.0032(4) 0.0010(4)
N6 0.0132(5) 0.0128(5) 0.0180(6) -0.0035(4) -0.0024(4) -0.0013(4)
C1 0.0148(6) 0.0139(6) 0.0170(6) -0.0036(5) -0.0022(5) -0.0008(5)
C2 0.0158(6) 0.0173(6) 0.0209(7) -0.0047(5) 0.0004(5) -0.0016(5)
C3 0.0150(7) 0.0231(7) 0.0264(8) -0.0096(6) 0.0008(6) 0.0005(6)
C4 0.0171(7) 0.0261(8) 0.0248(8) -0.0043(6) -0.0045(6) 0.0057(6)
C5 0.0177(7) 0.0217(7) 0.0198(7) -0.0006(6) -0.0032(6) 0.0018(6)
C6 0.0136(6) 0.0155(6) 0.0172(6) -0.0039(5) -0.0014(5) -0.0006(5)
C7 0.0132(6) 0.0129(5) 0.0148(6) -0.0036(5) -0.0006(5) 0.0005(5)
C8 0.0167(6) 0.0171(6) 0.0163(6) -0.0015(5) -0.0007(5) -0.0005(5)
C9 0.0196(7) 0.0245(7) 0.0206(7) -0.0008(6) 0.0042(6) -0.0006(6)
C10 0.0278(9) 0.0268(8) 0.0181(7) -0.0006(6) 0.0043(6) 0.0004(7)
C11 0.0293(9) 0.0258(8) 0.0159(7) -0.0007(6) -0.0006(6) 0.0016(7)
C12 0.0225(7) 0.0213(7) 0.0170(7) -0.0013(6) -0.0029(6) 0.0008(6)
C13 0.0163(6) 0.0153(6) 0.0148(6) -0.0022(5) -0.0001(5) -0.0003(5)
C14 0.0132(6) 0.0184(6) 0.0207(7) -0.0031(5) -0.0009(5) -0.0010(5)
C15 0.0147(6) 0.0176(6) 0.0196(7) -0.0013(5) 0.0020(5) 0.0005(5)
C16 0.0172(7) 0.0205(7) 0.0277(8) -0.0050(6) -0.0011(6) 0.0001(6)
C17 0.0276(9) 0.0201(7) 0.0309(9) -0.0063(7) 0.0003(7) -0.0011(6)
C18 0.0280(9) 0.0207(7) 0.0323(9) -0.0027(7) 0.0063(7) 0.0041(7)
C19 0.0196(8) 0.0299(9) 0.0378(10) -0.0034(8) -0.0020(7) 0.0065(7)
C20 0.0186(7) 0.0246(8) 0.0326(9) -0.0054(7) -0.0041(7) 0.0010(6)
C21 0.0130(6) 0.0137(5) 0.0151(6) -0.0008(5) -0.0014(5) 0.0000(5)
C22 0.0187(7) 0.0145(6) 0.0200(7) -0.0010(5) 0.0002(6) -0.0010(5)
C23 0.0206(7) 0.0211(7) 0.0253(8) 0.0037(6) 0.0036(6) -0.0036(6)
C24 0.0227(8) 0.0272(8) 0.0219(8) -0.0002(6) 0.0064(6) -0.0034(7)
C25 0.0208(7) 0.0222(7) 0.0208(7) -0.0046(6) 0.0039(6) -0.0019(6)
C26 0.0127(6) 0.0149(6) 0.0164(6) -0.0007(5) -0.0005(5) -0.0009(5)
C27 0.0121(6) 0.0127(5) 0.0161(6) -0.0026(5) -0.0024(5) -0.0002(5)
C28 0.0143(6) 0.0137(6) 0.0235(7) -0.0060(5) -0.0033(5) 0.0010(5)
C29 0.0197(7) 0.0130(6) 0.0360(9) -0.0046(6) -0.0040(7) -0.0011(5)
C30 0.0237(8) 0.0153(6) 0.0427(11) -0.0131(7) -0.0060(8) 0.0010(6)
C31 0.0224(8) 0.0238(7) 0.0333(9) -0.0174(7) -0.0058(7) 0.0050(6)
C32 0.0188(7) 0.0218(7) 0.0238(8) -0.0101(6) -0.0032(6) 0.0033(6)
C33 0.0148(6) 0.0134(6) 0.0209(7) -0.0063(5) -0.0028(5) 0.0005(5)
C34 0.0191(7) 0.0155(6) 0.0180(7) 0.0008(5) -0.0020(5) -0.0033(5)
C35 0.0170(7) 0.0127(6) 0.0228(7) 0.0014(5) 0.0000(6) -0.0013(5)
C36 0.0248(8) 0.0244(8) 0.0265(8) -0.0013(7) 0.0035(7) -0.0010(7)
C37 0.0237(9) 0.0319(9) 0.0369(10) 0.0004(8) 0.0109(8) -0.0019(7)
C38 0.0168(7) 0.0256(8) 0.0486(12) 0.0045(8) 0.0014(8) -0.0028(6)
C39 0.0185(7) 0.0246(8) 0.0362(10) 0.0031(7) -0.0062(7) -0.0037(6)
C40 0.0173(7) 0.0207(7) 0.0251(8) 0.0015(6) -0.0014(6) -0.0034(6)
C41 0.0131(6) 0.0135(5) 0.0165(6) -0.0015(5) -0.0031(5) -0.0013(5)
C42 0.0189(7) 0.0147(6) 0.0231(7) -0.0049(6) -0.0061(6) -0.0005(5)
C43 0.0207(7) 0.0179(6) 0.0288(8) -0.0045(6) -0.0100(6) -0.0032(6)
C44 0.0179(7) 0.0203(7) 0.0332(9) -0.0033(7) -0.0118(7) -0.0017(6)
C45 0.0177(7) 0.0155(6) 0.0279(8) -0.0025(6) -0.0088(6) 0.0008(5)
C46 0.0147(6) 0.0127(5) 0.0164(6) -0.0027(5) -0.0042(5) -0.0017(5)
C47 0.0132(6) 0.0123(5) 0.0153(6) -0.0032(5) -0.0012(5) -0.0013(5)
C48 0.0158(6) 0.0122(5) 0.0173(6) -0.0021(5) -0.0016(5) -0.0004(5)
C49 0.0228(7) 0.0135(6) 0.0236(7) -0.0040(6) -0.0034(6) -0.0013(5)
C50 0.0293(9) 0.0122(6) 0.0275(8) -0.0035(6) -0.0035(7) 0.0009(6)
C51 0.0249(8) 0.0150(6) 0.0317(9) -0.0033(6) -0.0042(7) 0.0052(6)
C52 0.0183(7) 0.0153(6) 0.0274(8) -0.0035(6) -0.0044(6) 0.0020(5)
C53 0.0170(6) 0.0119(5) 0.0178(6) -0.0019(5) -0.0019(5) -0.0006(5)
C54 0.0135(6) 0.0165(6) 0.0233(7) -0.0036(6) -0.0017(5) -0.0035(5)
C55 0.0187(7) 0.0164(6) 0.0236(7) -0.0040(6) -0.0063(6) -0.0050(5)
C56 0.0246(8) 0.0223(7) 0.0309(9) -0.0094(7) -0.0107(7) -0.0008(6)
C57 0.0376(11) 0.0227(8) 0.0409(11) -0.0050(8) -0.0228(9) -0.0010(7)
C58 0.0482(13) 0.0319(9) 0.0285(10) 0.0017(8) -0.0162(9) -0.0137(9)
C59 0.0345(10) 0.0422(11) 0.0237(9) -0.0020(8) -0.0026(8) -0.0098(9)
C60 0.0219(8) 0.0291(8) 0.0235(8) -0.0016(7) -0.0025(6) -0.0048(7)
S1 0.02082(19) 0.0306(2) 0.0285(2) -0.00847(18) 0.00201(17) -0.00426(17)
S2 0.02057(18) 0.02030(17) 0.02333(19) -0.00381(15) 0.00046(15) -0.00276(14)
F1 0.0667(10) 0.0390(7) 0.0346(7) -0.0111(6) -0.0205(7) -0.0062(7)
F2 0.0503(9) 0.0559(9) 0.0529(9) -0.0224(7) 0.0073(7) 0.0177(7)
F3 0.0671(10) 0.0330(6) 0.0299(7) 0.0024(5) -0.0020(6) 0.0090(6)
F4 0.0412(7) 0.0321(6) 0.0303(6) -0.0055(5) -0.0109(5) -0.0139(5)
F5 0.0365(7) 0.0305(6) 0.0438(7) 0.0109(5) -0.0147(6) -0.0058(5)
F6 0.0298(6) 0.0503(8) 0.0365(7) -0.0015(6) 0.0098(5) -0.0139(6)
O1 0.0410(9) 0.0420(9) 0.0398(9) 0.0018(7) 0.0160(7) -0.0069(7)
O2 0.0207(7) 0.0667(11) 0.0499(10) -0.0318(9) -0.0046(7) -0.0013(7)
O3 0.0334(8) 0.0302(7) 0.0495(10) 0.0018(7) 0.0078(7) 0.0080(6)
O4 0.0331(7) 0.0390(8) 0.0277(7) -0.0103(6) -0.0040(6) -0.0143(6)
N7 0.0196(7) 0.0302(7) 0.0223(7) -0.0008(6) 0.0002(5) -0.0019(6)
C61 0.0386(11) 0.0316(9) 0.0209(8) -0.0055(7) -0.0041(8) 0.0036(8)
C62 0.0219(8) 0.0267(8) 0.0214(7) 0.0006(6) -0.0058(6) -0.0066(6)

loop_
_atom_type_symbol
_atom_type_description
_atom_type_scat_dispersion_real
_atom_type_scat_dispersion_imag
_atom_type_scat_source
C C 0.0033 0.0016 'International Tables Vol C Tables 4.2.6.8 and 6.1.1.4'
H H 0.0000 0.0000 'International Tables Vol C Tables 4.2.6.8 and 6.1.1.4'
F F 0.0171 0.0103 'International Tables Vol C Tables 4.2.6.8 and 6.1.1.4'
Ir Ir -1.4442 7.9887 'International Tables Vol C Tables 4.2.6.8 and 6.1.1.4'
N N 0.0061 0.0033 'International Tables Vol C Tables 4.2.6.8 and 6.1.1.4'
O O 0.0106 0.0060 'International Tables Vol C Tables 4.2.6.8 and 6.1.1.4'
S S 0.1246 0.1234 'International Tables Vol C Tables 4.2.6.8 and 6.1.1.4'

loop_
_exptl_crystal_face_index_h
_exptl_crystal_face_index_k
_exptl_crystal_face_index_l
_exptl_crystal_face_perp_dist
0 -1 0 0.1004
0 1 0 0.0573
1 0 0 0.0458
-1 0 0 0.0418
-1 -1 0 0.0433
1 1 0 0.0652
0 0 -1 0.0207
0 0 1 0.0151

loop_
_geom_angle_atom_site_label_1
_geom_angle_atom_site_label_2
_geom_angle_atom_site_label_3
_geom_angle
_geom_angle_site_symmetry_1
_geom_angle_site_symmetry_3
_geom_angle_publ_flag
C1 Ir1 H1 25.6(7) . . ?
C7 Ir1 H1 82.8(7) . . ?
C7 Ir1 C1 75.64(5) . . ?
C21 Ir1 H1 87.9(7) . . ?
C21 Ir1 C1 93.34(5) . . ?
C21 Ir1 C7 168.88(6) . . ?
C27 Ir1 H1 107.9(7) . . ?
C27 Ir1 C1 84.62(5) . . ?
C27 Ir1 C7 98.67(6) . . ?
C27 Ir1 C21 78.49(6) . . ?
C41 Ir1 H1 160.4(7) . . ?
C41 Ir1 C1 173.91(5) . . ?
C41 Ir1 C7 101.91(6) . . ?
C41 Ir1 C21 88.92(6) . . ?
C41 Ir1 C27 90.29(6) . . ?
C41 Ir1 C47 78.56(6) . . ?
C47 Ir1 H1 82.4(7) . . ?
C47 Ir1 C1 106.90(5) . . ?
C47 Ir1 C7 91.03(6) . . ?
C47 Ir1 C21 93.66(6) . . ?
C47 Ir1 C27 166.57(6) . . ?
C7 N1 C6 120.01(13) . . ?
C7 N1 C13 110.89(12) . . ?
C13 N1 C6 129.00(13) . . ?
C7 N2 C8 111.14(13) . . ?
C7 N2 C14 126.03(13) . . ?
C8 N2 C14 122.76(13) . . ?
C27 N3 C26 117.02(12) . . ?
C27 N3 C33 110.83(12) . . ?
C33 N3 C26 132.15(13) . . ?
C27 N4 C28 110.18(13) . . ?
C27 N4 C34 127.02(13) . . ?
C28 N4 C34 122.70(12) . . ?
C47 N5 C46 116.10(12) . . ?
C47 N5 C53 111.06(12) . . ?
C53 N5 C46 132.81(13) . . ?
C47 N6 C48 110.11(12) . . ?
C47 N6 C54 126.30(13) . . ?
C48 N6 C54 123.43(12) . . ?
Ir1 C1 H1 45.4(11) . . ?
C2 C1 Ir1 127.94(11) . . ?
C2 C1 H1 115.9(12) . . ?
C2 C1 C6 120.78(15) . . ?
C6 C1 Ir1 105.16(10) . . ?
C6 C1 H1 120.0(12) . . ?
C1 C2 H2 120.2 . . ?
C3 C2 C1 119.64(15) . . ?
C3 C2 H2 120.2 . . ?
C2 C3 H3 120.3 . . ?
C2 C3 C4 119.32(16) . . ?
C4 C3 H3 120.3 . . ?
C3 C4 H4 119.3 . . ?
C5 C4 C3 121.33(16) . . ?
C5 C4 H4 119.3 . . ?
C4 C5 H5 120.3 . . ?
C4 C5 C6 119.44(16) . . ?
C6 C5 H5 120.3 . . ?
C1 C6 N1 117.13(14) . . ?
C5 C6 N1 123.38(14) . . ?
C5 C6 C1 119.44(14) . . ?
N1 C7 Ir1 117.49(10) . . ?
N2 C7 Ir1 137.04(11) . . ?
N2 C7 N1 105.33(13) . . ?
C9 C8 N2 129.92(15) . . ?
C13 C8 N2 107.42(13) . . ?
C13 C8 C9 122.65(15) . . ?
C8 C9 H9 121.7 . . ?
C10 C9 C8 116.56(16) . . ?
C10 C9 H9 121.7 . . ?
C9 C10 H10 119.4 . . ?
C9 C10 C11 121.14(16) . . ?
C11 C10 H10 119.4 . . ?
C10 C11 H11 118.8 . . ?
C12 C11 C10 122.37(17) . . ?
C12 C11 H11 118.8 . . ?
C11 C12 H12 121.8 . . ?
C11 C12 C13 116.45(16) . . ?
C13 C12 H12 121.8 . . ?
C8 C13 N1 105.20(13) . . ?
C8 C13 C12 120.78(15) . . ?
C12 C13 N1 133.95(15) . . ?
N2 C14 H14A 108.9 . . ?
N2 C14 H14B 108.9 . . ?
N2 C14 C15 113.37(13) . . ?
H14A C14 H14B 107.7 . . ?
C15 C14 H14A 108.9 . . ?
C15 C14 H14B 108.9 . . ?
C16 C15 C14 122.74(14) . . ?
C16 C15 C20 119.09(15) . . ?
C20 C15 C14 118.17(14) . . ?
C15 C16 H16 119.9 . . ?
C15 C16 C17 120.18(16) . . ?
C17 C16 H16 119.9 . . ?
C16 C17 H17 119.8 . . ?
C18 C17 C16 120.30(17) . . ?
C18 C17 H17 119.8 . . ?
C17 C18 H18 120.1 . . ?
C17 C18 C19 119.83(17) . . ?
C19 C18 H18 120.1 . . ?
C18 C19 H19 120.0 . . ?
C18 C19 C20 120.09(18) . . ?
C20 C19 H19 120.0 . . ?
C15 C20 H20 119.8 . . ?
C19 C20 C15 120.49(17) . . ?
C19 C20 H20 119.8 . . ?
C22 C21 Ir1 128.61(11) . . ?
C22 C21 C26 115.61(14) . . ?
C26 C21 Ir1 115.63(10) . . ?
C21 C22 H22 118.9 . . ?
C23 C22 C21 122.19(15) . . ?
C23 C22 H22 118.9 . . ?
C22 C23 H23 120.0 . . ?
C24 C23 C22 119.92(15) . . ?
C24 C23 H23 120.0 . . ?
C23 C24 H24 120.0 . . ?
C23 C24 C25 119.94(16) . . ?
C25 C24 H24 120.0 . . ?
C24 C25 H25 120.5 . . ?
C26 C25 C24 118.94(15) . . ?
C26 C25 H25 120.5 . . ?
C21 C26 N3 113.18(13) . . ?
C25 C26 N3 123.54(14) . . ?
C25 C26 C21 123.28(14) . . ?
N3 C27 Ir1 115.57(10) . . ?
N4 C27 Ir1 138.03(12) . . ?
N4 C27 N3 106.25(12) . . ?
C29 C28 N4 129.99(16) . . ?
C29 C28 C33 123.00(16) . . ?
C33 C28 N4 107.01(13) . . ?
C28 C29 H29 121.9 . . ?
C30 C29 C28 116.26(17) . . ?
C30 C29 H29 121.9 . . ?
C29 C30 H30 119.3 . . ?
C29 C30 C31 121.33(16) . . ?
C31 C30 H30 119.3 . . ?
C30 C31 H31 119.0 . . ?
C32 C31 C30 122.08(17) . . ?
C32 C31 H31 119.0 . . ?
C31 C32 H32 121.3 . . ?
C31 C32 C33 117.31(17) . . ?
C33 C32 H32 121.3 . . ?
N3 C33 C28 105.72(13) . . ?
N3 C33 C32 134.23(15) . . ?
C28 C33 C32 120.03(14) . . ?
N4 C34 H34A 108.7 . . ?
N4 C34 H34B 108.7 . . ?
N4 C34 C35 114.19(13) . . ?
H34A C34 H34B 107.6 . . ?
C35 C34 H34A 108.7 . . ?
C35 C34 H34B 108.7 . . ?
C36 C35 C34 118.19(15) . . ?
C40 C35 C34 122.99(15) . . ?
C40 C35 C36 118.79(16) . . ?
C35 C36 H36 119.9 . . ?
C37 C36 C35 120.17(19) . . ?
C37 C36 H36 119.9 . . ?
C36 C37 H37 119.8 . . ?
C38 C37 C36 120.48(19) . . ?
C38 C37 H37 119.8 . . ?
C37 C38 H38 120.0 . . ?
C37 C38 C39 119.97(18) . . ?
C39 C38 H38 120.0 . . ?
C38 C39 H39 120.1 . . ?
C38 C39 C40 119.79(19) . . ?
C40 C39 H39 120.1 . . ?
C35 C40 C39 120.76(17) . . ?
C35 C40 H40 119.6 . . ?
C39 C40 H40 119.6 . . ?
C42 C41 Ir1 127.64(11) . . ?
C42 C41 C46 116.34(14) . . ?
C46 C41 Ir1 116.01(10) . . ?
C41 C42 H42 119.2 . . ?
C43 C42 C41 121.59(15) . . ?
C43 C42 H42 119.2 . . ?
C42 C43 H43 119.9 . . ?
C44 C43 C42 120.20(14) . . ?
C44 C43 H43 119.9 . . ?
C43 C44 H44 120.0 . . ?
C43 C44 C45 119.93(15) . . ?
C45 C44 H44 120.0 . . ?
C44 C45 H45 120.5 . . ?
C46 C45 C44 119.10(15) . . ?
C46 C45 H45 120.5 . . ?
C41 C46 N5 113.46(13) . . ?
C45 C46 N5 123.80(13) . . ?
C45 C46 C41 122.74(13) . . ?
N5 C47 Ir1 115.66(10) . . ?
N6 C47 Ir1 137.80(11) . . ?
N6 C47 N5 106.54(12) . . ?
C49 C48 N6 130.20(14) . . ?
C49 C48 C53 122.68(15) . . ?
C53 C48 N6 107.09(12) . . ?
C48 C49 H49 121.7 . . ?
C50 C49 C48 116.50(15) . . ?
C50 C49 H49 121.7 . . ?
C49 C50 H50 119.3 . . ?
C49 C50 C51 121.49(15) . . ?
C51 C50 H50 119.3 . . ?
C50 C51 H51 119.1 . . ?
C52 C51 C50 121.80(16) . . ?
C52 C51 H51 119.1 . . ?
C51 C52 H52 121.5 . . ?
C53 C52 C51 117.00(15) . . ?
C53 C52 H52 121.5 . . ?
C48 C53 N5 105.16(13) . . ?
C52 C53 N5 134.31(14) . . ?
C52 C53 C48 120.52(14) . . ?
N6 C54 H54A 108.7 . . ?
N6 C54 H54B 108.7 . . ?
N6 C54 C55 114.36(13) . . ?
H54A C54 H54B 107.6 . . ?
C55 C54 H54A 108.7 . . ?
C55 C54 H54B 108.7 . . ?
C56 C55 C54 119.99(16) . . ?
C60 C55 C54 120.81(15) . . ?
C60 C55 C56 119.17(17) . . ?
C55 C56 H56 119.9 . . ?
C57 C56 C55 120.15(19) . . ?
C57 C56 H56 119.9 . . ?
C56 C57 H57 119.9 . . ?
C58 C57 C56 120.13(19) . . ?
C58 C57 H57 119.9 . . ?
C57 C58 H58 120.0 . . ?
C57 C58 C59 120.0(2) . . ?
C59 C58 H58 120.0 . . ?
C58 C59 H59 120.0 . . ?
C60 C59 C58 120.1(2) . . ?
C60 C59 H59 120.0 . . ?
C55 C60 H60 119.8 . . ?
C59 C60 C55 120.44(19) . . ?
C59 C60 H60 119.8 . . ?
O1 S1 N7 108.84(10) . . ?
O1 S1 C61 102.64(10) . . ?
O2 S1 O1 119.24(11) . . ?
O2 S1 N7 116.75(9) . . ?
O2 S1 C61 104.05(10) . . ?
N7 S1 C61 102.73(10) . . ?
O3 S2 O4 118.75(10) . . ?
O3 S2 N7 108.40(10) . . ?
O3 S2 C62 102.82(9) . . ?
O4 S2 N7 117.52(9) . . ?
O4 S2 C62 103.42(8) . . ?
N7 S2 C62 103.47(8) . . ?
S1 N7 S2 127.20(11) . . ?
F1 C61 S1 111.70(14) . . ?
F1 C61 F2 108.40(17) . . ?
F1 C61 F3 107.84(18) . . ?
F2 C61 S1 109.69(15) . . ?
F2 C61 F3 107.63(18) . . ?
F3 C61 S1 111.45(14) . . ?
F4 C62 S2 112.77(12) . . ?
F4 C62 F6 107.17(15) . . ?
F5 C62 S2 112.49(12) . . ?
F5 C62 F4 108.30(16) . . ?
F5 C62 F6 107.00(15) . . ?
F6 C62 S2 108.81(13) . . ?

loop_
_geom_bond_atom_site_label_1
_geom_bond_atom_site_label_2
_geom_bond_distance
_geom_bond_site_symmetry_2
_geom_bond_publ_flag
Ir1 H1 1.84(2) . ?
Ir1 C1 2.4501(15) . ?
Ir1 C7 2.0782(15) . ?
Ir1 C21 2.0682(15) . ?
Ir1 C27 2.0549(14) . ?
Ir1 C41 2.0269(15) . ?
Ir1 C47 2.0474(14) . ?
N1 C6 1.417(2) . ?
N1 C7 1.386(2) . ?
N1 C13 1.406(2) . ?
N2 C7 1.3504(19) . ?
N2 C8 1.396(2) . ?
N2 C14 1.462(2) . ?
N3 C26 1.4296(19) . ?
N3 C27 1.370(2) . ?
N3 C33 1.3933(19) . ?
N4 C27 1.3565(18) . ?
N4 C28 1.398(2) . ?
N4 C34 1.460(2) . ?
N5 C46 1.4180(18) . ?
N5 C47 1.3636(19) . ?
N5 C53 1.4005(19) . ?
N6 C47 1.3525(18) . ?
N6 C48 1.402(2) . ?
N6 C54 1.4644(19) . ?
C1 H1 1.12(2) . ?
C1 C2 1.393(2) . ?
C1 C6 1.399(2) . ?
C2 H2 0.9500 . ?
C2 C3 1.388(2) . ?
C3 H3 0.9500 . ?
C3 C4 1.393(3) . ?
C4 H4 0.9500 . ?
C4 C5 1.388(2) . ?
C5 H5 0.9500 . ?
C5 C6 1.389(2) . ?
C8 C9 1.394(2) . ?
C8 C13 1.389(2) . ?
C9 H9 0.9500 . ?
C9 C10 1.382(3) . ?
C10 H10 0.9500 . ?
C10 C11 1.395(3) . ?
C11 H11 0.9500 . ?
C11 C12 1.392(2) . ?
C12 H12 0.9500 . ?
C12 C13 1.395(2) . ?
C14 H14A 0.9900 . ?
C14 H14B 0.9900 . ?
C14 C15 1.517(2) . ?
C15 C16 1.385(2) . ?
C15 C20 1.391(2) . ?
C16 H16 0.9500 . ?
C16 C17 1.397(2) . ?
C17 H17 0.9500 . ?
C17 C18 1.376(3) . ?
C18 H18 0.9500 . ?
C18 C19 1.384(3) . ?
C19 H19 0.9500 . ?
C19 C20 1.388(3) . ?
C20 H20 0.9500 . ?
C21 C22 1.398(2) . ?
C21 C26 1.411(2) . ?
C22 H22 0.9500 . ?
C22 C23 1.397(2) . ?
C23 H23 0.9500 . ?
C23 C24 1.386(3) . ?
C24 H24 0.9500 . ?
C24 C25 1.393(2) . ?
C25 H25 0.9500 . ?
C25 C26 1.385(2) . ?
C28 C29 1.394(2) . ?
C28 C33 1.394(2) . ?
C29 H29 0.9500 . ?
C29 C30 1.388(3) . ?
C30 H30 0.9500 . ?
C30 C31 1.395(3) . ?
C31 H31 0.9500 . ?
C31 C32 1.385(2) . ?
C32 H32 0.9500 . ?
C32 C33 1.398(2) . ?
C34 H34A 0.9900 . ?
C34 H34B 0.9900 . ?
C34 C35 1.516(2) . ?
C35 C36 1.397(2) . ?
C35 C40 1.388(2) . ?
C36 H36 0.9500 . ?
C36 C37 1.392(3) . ?
C37 H37 0.9500 . ?
C37 C38 1.374(3) . ?
C38 H38 0.9500 . ?
C38 C39 1.387(3) . ?
C39 H39 0.9500 . ?
C39 C40 1.392(2) . ?
C40 H40 0.9500 . ?
C41 C42 1.396(2) . ?
C41 C46 1.409(2) . ?
C42 H42 0.9500 . ?
C42 C43 1.395(2) . ?
C43 H43 0.9500 . ?
C43 C44 1.382(2) . ?
C44 H44 0.9500 . ?
C44 C45 1.392(2) . ?
C45 H45 0.9500 . ?
C45 C46 1.383(2) . ?
C48 C49 1.389(2) . ?
C48 C53 1.398(2) . ?
C49 H49 0.9500 . ?
C49 C50 1.384(2) . ?
C50 H50 0.9500 . ?
C50 C51 1.397(3) . ?
C51 H51 0.9500 . ?
C51 C52 1.394(2) . ?
C52 H52 0.9500 . ?
C52 C53 1.391(2) . ?
C54 H54A 0.9900 . ?
C54 H54B 0.9900 . ?
C54 C55 1.512(2) . ?
C55 C56 1.396(2) . ?
C55 C60 1.390(3) . ?
C56 H56 0.9500 . ?
C56 C57 1.395(3) . ?
C57 H57 0.9500 . ?
C57 C58 1.378(4) . ?
C58 H58 0.9500 . ?
C58 C59 1.391(3) . ?
C59 H59 0.9500 . ?
C59 C60 1.387(3) . ?
C60 H60 0.9500 . ?
S1 O1 1.4313(17) . ?
S1 O2 1.4242(16) . ?
S1 N7 1.5680(16) . ?
S1 C61 1.830(2) . ?
S2 O3 1.4264(16) . ?
S2 O4 1.4304(15) . ?
S2 N7 1.5721(16) . ?
S2 C62 1.8431(18) . ?
F1 C61 1.319(2) . ?
F2 C61 1.328(3) . ?
F3 C61 1.329(2) . ?
F4 C62 1.327(2) . ?
F5 C62 1.324(2) . ?
F6 C62 1.344(2) . ?

loop_
_geom_torsion_atom_site_label_1
_geom_torsion_atom_site_label_2
_geom_torsion_atom_site_label_3
_geom_torsion_atom_site_label_4
_geom_torsion
_geom_torsion_site_symmetry_1
_geom_torsion_site_symmetry_2
_geom_torsion_site_symmetry_3
_geom_torsion_site_symmetry_4
_geom_torsion_publ_flag
Ir1 C1 C2 C3 149.97(12) . . . . ?
Ir1 C1 C6 N1 22.76(15) . . . . ?
Ir1 C1 C6 C5 -154.75(12) . . . . ?
Ir1 C21 C22 C23 -178.61(13) . . . . ?
Ir1 C21 C26 N3 0.25(17) . . . . ?
Ir1 C21 C26 C25 179.57(13) . . . . ?
Ir1 C41 C42 C43 -176.59(13) . . . . ?
Ir1 C41 C46 N5 -2.58(17) . . . . ?
Ir1 C41 C46 C45 176.97(13) . . . . ?
N2 C8 C9 C10 178.30(16) . . . . ?
N2 C8 C13 N1 0.79(16) . . . . ?
N2 C8 C13 C12 -176.59(14) . . . . ?
N2 C14 C15 C16 -1.3(2) . . . . ?
N2 C14 C15 C20 178.52(15) . . . . ?
N4 C28 C29 C30 178.78(16) . . . . ?
N4 C28 C33 N3 -0.61(17) . . . . ?
N4 C28 C33 C32 -179.15(14) . . . . ?
N4 C34 C35 C36 157.86(14) . . . . ?
N4 C34 C35 C40 -24.1(2) . . . . ?
N6 C48 C49 C50 177.93(16) . . . . ?
N6 C48 C53 N5 -0.32(17) . . . . ?
N6 C48 C53 C52 -179.46(15) . . . . ?
N6 C54 C55 C56 -136.71(15) . . . . ?
N6 C54 C55 C60 45.2(2) . . . . ?
C1 C2 C3 C4 -1.2(2) . . . . ?
C2 C1 C6 N1 177.30(13) . . . . ?
C2 C1 C6 C5 -0.2(2) . . . . ?
C2 C3 C4 C5 -0.8(3) . . . . ?
C3 C4 C5 C6 2.3(3) . . . . ?
C4 C5 C6 N1 -179.12(15) . . . . ?
C4 C5 C6 C1 -1.8(2) . . . . ?
C6 N1 C7 Ir1 8.42(17) . . . . ?
C6 N1 C7 N2 -175.18(12) . . . . ?
C6 N1 C13 C8 174.88(14) . . . . ?
C6 N1 C13 C12 -8.2(3) . . . . ?
C6 C1 C2 C3 1.7(2) . . . . ?
C7 N1 C6 C1 -23.3(2) . . . . ?
C7 N1 C6 C5 154.13(15) . . . . ?
C7 N1 C13 C8 -1.45(16) . . . . ?
C7 N1 C13 C12 175.42(17) . . . . ?
C7 N2 C8 C9 -178.62(16) . . . . ?
C7 N2 C8 C13 0.14(17) . . . . ?
C7 N2 C14 C15 99.67(17) . . . . ?
C8 N2 C7 Ir1 174.30(12) . . . . ?
C8 N2 C7 N1 -1.01(16) . . . . ?
C8 N2 C14 C15 -77.04(18) . . . . ?
C8 C9 C10 C11 -1.2(3) . . . . ?
C9 C8 C13 N1 179.65(14) . . . . ?
C9 C8 C13 C12 2.3(2) . . . . ?
C9 C10 C11 C12 0.9(3) . . . . ?
C10 C11 C12 C13 1.1(3) . . . . ?
C11 C12 C13 N1 -179.06(16) . . . . ?
C11 C12 C13 C8 -2.6(2) . . . . ?
C13 N1 C6 C1 160.68(14) . . . . ?
C13 N1 C6 C5 -21.9(2) . . . . ?
C13 N1 C7 Ir1 -174.87(9) . . . . ?
C13 N1 C7 N2 1.53(16) . . . . ?
C13 C8 C9 C10 -0.3(2) . . . . ?
C14 N2 C7 Ir1 -2.7(2) . . . . ?
C14 N2 C7 N1 -178.04(13) . . . . ?
C14 N2 C8 C9 -1.5(2) . . . . ?
C14 N2 C8 C13 177.28(13) . . . . ?
C14 C15 C16 C17 -179.49(16) . . . . ?
C14 C15 C20 C19 179.23(17) . . . . ?
C15 C16 C17 C18 0.2(3) . . . . ?
C16 C15 C20 C19 -1.0(3) . . . . ?
C16 C17 C18 C19 -0.9(3) . . . . ?
C17 C18 C19 C20 0.7(3) . . . . ?
C18 C19 C20 C15 0.3(3) . . . . ?
C20 C15 C16 C17 0.7(3) . . . . ?
C21 C22 C23 C24 0.6(3) . . . . ?
C22 C21 C26 N3 -175.78(13) . . . . ?
C22 C21 C26 C25 3.5(2) . . . . ?
C22 C23 C24 C25 2.0(3) . . . . ?
C23 C24 C25 C26 -1.7(3) . . . . ?
C24 C25 C26 N3 178.07(15) . . . . ?
C24 C25 C26 C21 -1.2(3) . . . . ?
C26 N3 C27 Ir1 -3.78(17) . . . . ?
C26 N3 C27 N4 179.84(12) . . . . ?
C26 N3 C33 C28 -179.65(15) . . . . ?
C26 N3 C33 C32 -1.4(3) . . . . ?
C26 C21 C22 C23 -3.2(2) . . . . ?
C27 N3 C26 C21 2.30(19) . . . . ?
C27 N3 C26 C25 -177.02(15) . . . . ?
C27 N3 C33 C28 0.64(17) . . . . ?
C27 N3 C33 C32 178.87(17) . . . . ?
C27 N4 C28 C29 -178.59(16) . . . . ?
C27 N4 C28 C33 0.40(17) . . . . ?
C27 N4 C34 C35 -91.44(18) . . . . ?
C28 N4 C27 Ir1 -175.11(13) . . . . ?
C28 N4 C27 N3 0.00(16) . . . . ?
C28 N4 C34 C35 84.56(18) . . . . ?
C28 C29 C30 C31 0.1(3) . . . . ?
C29 C28 C33 N3 178.46(15) . . . . ?
C29 C28 C33 C32 -0.1(2) . . . . ?
C29 C30 C31 C32 0.0(3) . . . . ?
C30 C31 C32 C33 -0.2(3) . . . . ?
C31 C32 C33 N3 -177.85(17) . . . . ?
C31 C32 C33 C28 0.2(2) . . . . ?
C33 N3 C26 C21 -177.40(15) . . . . ?
C33 N3 C26 C25 3.3(3) . . . . ?
C33 N3 C27 Ir1 175.97(10) . . . . ?
C33 N3 C27 N4 -0.40(17) . . . . ?
C33 C28 C29 C30 -0.1(2) . . . . ?
C34 N4 C27 Ir1 1.3(3) . . . . ?
C34 N4 C27 N3 176.41(14) . . . . ?
C34 N4 C28 C29 4.8(3) . . . . ?
C34 N4 C28 C33 -176.20(14) . . . . ?
C34 C35 C36 C37 179.11(16) . . . . ?
C34 C35 C40 C39 179.72(15) . . . . ?
C35 C36 C37 C38 1.1(3) . . . . ?
C36 C35 C40 C39 -2.3(2) . . . . ?
C36 C37 C38 C39 -1.9(3) . . . . ?
C37 C38 C39 C40 0.6(3) . . . . ?
C38 C39 C40 C35 1.5(3) . . . . ?
C40 C35 C36 C37 1.0(3) . . . . ?
C41 C42 C43 C44 -1.8(3) . . . . ?
C42 C41 C46 N5 177.21(14) . . . . ?
C42 C41 C46 C45 -3.2(2) . . . . ?
C42 C43 C44 C45 -0.7(3) . . . . ?
C43 C44 C45 C46 1.2(3) . . . . ?
C44 C45 C46 N5 -179.59(16) . . . . ?
C44 C45 C46 C41 0.9(3) . . . . ?
C46 N5 C47 Ir1 4.07(17) . . . . ?
C46 N5 C47 N6 -176.37(13) . . . . ?
C46 N5 C53 C48 176.81(15) . . . . ?
C46 N5 C53 C52 -4.2(3) . . . . ?
C46 C41 C42 C43 3.6(2) . . . . ?
C47 N5 C46 C41 -0.99(19) . . . . ?
C47 N5 C46 C45 179.47(15) . . . . ?
C47 N5 C53 C48 -0.87(17) . . . . ?
C47 N5 C53 C52 178.11(18) . . . . ?
C47 N6 C48 C49 -176.65(17) . . . . ?
C47 N6 C48 C53 1.41(17) . . . . ?
C47 N6 C54 C55 87.73(19) . . . . ?
C48 N6 C47 Ir1 177.49(13) . . . . ?
C48 N6 C47 N5 -1.92(17) . . . . ?
C48 N6 C54 C55 -97.27(17) . . . . ?
C48 C49 C50 C51 0.9(3) . . . . ?
C49 C48 C53 N5 177.92(15) . . . . ?
C49 C48 C53 C52 -1.2(2) . . . . ?
C49 C50 C51 C52 -0.8(3) . . . . ?
C50 C51 C52 C53 -0.2(3) . . . . ?
C51 C52 C53 N5 -177.61(17) . . . . ?
C51 C52 C53 C48 1.2(3) . . . . ?
C53 N5 C46 C41 -178.58(15) . . . . ?
C53 N5 C46 C45 1.9(3) . . . . ?
C53 N5 C47 Ir1 -177.83(10) . . . . ?
C53 N5 C47 N6 1.73(17) . . . . ?
C53 C48 C49 C50 0.1(3) . . . . ?
C54 N6 C47 Ir1 -6.9(3) . . . . ?
C54 N6 C47 N5 173.64(14) . . . . ?
C54 N6 C48 C49 7.6(3) . . . . ?
C54 N6 C48 C53 -174.31(14) . . . . ?
C54 C55 C56 C57 179.00(15) . . . . ?
C54 C55 C60 C59 -179.70(16) . . . . ?
C55 C56 C57 C58 1.0(3) . . . . ?
C56 C55 C60 C59 2.2(3) . . . . ?
C56 C57 C58 C59 1.6(3) . . . . ?
C57 C58 C59 C60 -2.3(3) . . . . ?
C58 C59 C60 C55 0.4(3) . . . . ?
C60 C55 C56 C57 -2.9(2) . . . . ?
O1 S1 N7 S2 -149.65(13) . . . . ?
O1 S1 C61 F1 -55.95(18) . . . . ?
O1 S1 C61 F2 64.26(16) . . . . ?
O1 S1 C61 F3 -176.65(16) . . . . ?
O2 S1 N7 S2 -11.07(18) . . . . ?
O2 S1 C61 F1 179.15(16) . . . . ?
O2 S1 C61 F2 -60.64(16) . . . . ?
O2 S1 C61 F3 58.45(18) . . . . ?
O3 S2 N7 S1 148.61(13) . . . . ?
O3 S2 C62 F4 83.19(16) . . . . ?
O3 S2 C62 F5 -153.97(15) . . . . ?
O3 S2 C62 F6 -35.58(15) . . . . ?
O4 S2 N7 S1 10.47(17) . . . . ?
O4 S2 C62 F4 -152.66(14) . . . . ?
O4 S2 C62 F5 -29.82(16) . . . . ?
O4 S2 C62 F6 88.57(14) . . . . ?
N7 S1 C61 F1 57.00(17) . . . . ?
N7 S1 C61 F2 177.21(14) . . . . ?
N7 S1 C61 F3 -63.71(17) . . . . ?
N7 S2 C62 F4 -29.60(16) . . . . ?
N7 S2 C62 F5 93.25(15) . . . . ?
N7 S2 C62 F6 -148.36(13) . . . . ?
C61 S1 N7 S2 102.05(13) . . . . ?
C62 S2 N7 S1 -102.72(13) . . . . ?

loop_
_exptl_oxdiff_crystal_face_indexfrac_h
_exptl_oxdiff_crystal_face_indexfrac_k
_exptl_oxdiff_crystal_face_indexfrac_l
_exptl_oxdiff_crystal_face_x
_exptl_oxdiff_crystal_face_y
_exptl_oxdiff_crystal_face_z
-0.0001 -0.9998 0.0001 -0.0038 0.0051 0.0513
0.0001 0.9998 -0.0001 0.0038 -0.0051 -0.0513
1.0002 0.0002 0.0001 0.0595 -0.0103 0.0099
-1.0002 -0.0002 -0.0001 -0.0595 0.0103 -0.0099
-1.0003 -0.9999 -0.0000 -0.0633 0.0154 0.0414
1.0003 0.9999 0.0000 0.0633 -0.0154 -0.0414
0.0003 0.0009 -1.0005 -0.0056 -0.0436 0.0004
-0.0003 -0.0009 1.0005 0.0056 0.0436 -0.0004
